data_9000795
loop_
_publ_author_name
'Anderson, C. S.'
'Bailey, S. W.'

_publ_section_title
;
 A new cation ordering pattern in amesite-2H2
;
_journal_name_full 'American Mineralogist'
_journal_page_first 185
_journal_page_last 195
_journal_volume 66
_journal_year 1981
_chemical_compound_source 'Saranovskoye chromite deposit, North Urals Mountains, USSR'
_chemical_formula_sum 'Al1.989 H4 Mg1.962 O9 Si1.026'
_chemical_name_mineral Amesite
_space_group_crystal_system triclinic
_space_group_IT_number 1
_space_group_name_Hall 'C 1'
_space_group_name_H-M_alt 'C 1'
_symmetry_space_group_name_H-M 'C 1'
_cell_angle_alpha 90.1
_cell_angle_beta 90.3
_cell_angle_gamma 90
_cell_formula_units_Z 4
_cell_length_a 5.307
_cell_length_b 9.195
_cell_length_c 14.067
_cell_volume 686.429
_database_code_amcsd 0000809
_exptl_crystal_density_diffrn 2.692
_cod_original_formula_sum 'Si1.026 Al1.989 Mg1.962 O9 H4'
_cod_database_code 9000795

loop_
_space_group_symop_id
_space_group_symop_operation_xyz
1 x,y,z
2 x+1/2,y+1/2,z

loop_
_atom_site_aniso_label
_atom_site_aniso_U_11
_atom_site_aniso_U_22
_atom_site_aniso_U_33
_atom_site_aniso_U_12
_atom_site_aniso_U_13
_atom_site_aniso_U_23
Si1 0.01940 0.01499 0.01403 0.00321 0.00113 -0.00066
Al1_1 0.01940 0.01499 0.01403 0.00321 0.00113 -0.00066
Si2 0.01741 0.01328 0.01604 0.00198 0.00189 -0.00131
Al2_1 0.01741 0.01328 0.01604 0.00198 0.00189 -0.00131
Si11 0.01955 0.01328 0.01604 0.00297 0.00113 -0.00066
Al11_1 0.01955 0.01328 0.01604 0.00297 0.00113 -0.00066
Si22 0.01983 0.01371 0.01303 0.00148 0.00038 -0.00066
Al22_1 0.01983 0.01371 0.01303 0.00148 0.00038 -0.00066
Mg1 0.01641 0.01371 0.01504 0.00099 0.00189 0.00000
Al1_2 0.01641 0.01371 0.01504 0.00099 0.00189 0.00000
Mg2 0.01926 0.01670 0.01804 0.00198 0.00076 -0.00066
Al2_2 0.01926 0.01670 0.01804 0.00198 0.00076 -0.00066
Mg3 0.01655 0.01328 0.01504 0.00247 0.00113 -0.00131
Al3 0.01655 0.01328 0.01504 0.00247 0.00113 -0.00131
Mg11 0.01783 0.01328 0.01604 0.00198 0.00038 -0.00197
Al11_2 0.01783 0.01328 0.01604 0.00198 0.00038 -0.00197
Mg22 0.01883 0.01285 0.01504 0.00099 0.00076 0.00000
Al22_2 0.01883 0.01285 0.01504 0.00099 0.00076 0.00000
Mg33 0.01855 0.01371 0.01604 0.00297 0.00076 -0.00066
Al33 0.01855 0.01371 0.01604 0.00297 0.00076 -0.00066
O1 0.03139 0.02527 0.01403 0.00494 -0.00076 -0.00131
O2 0.02140 0.01713 0.01604 0.00371 0.00038 0.00000
O3 0.02568 0.01585 0.02205 0.00198 0.00340 -0.00262
O4 0.01997 0.02056 0.02205 0.00000 0.00038 0.00197
O5 0.01855 0.01542 0.02205 0.00396 -0.00076 -0.00197
O11 0.02283 0.01885 0.01403 0.00321 0.00151 0.00066
O22 0.02140 0.01713 0.01504 0.00049 0.00113 -0.00066
O33 0.01997 0.01885 0.02205 0.00173 0.00038 -0.00655
O44 0.02568 0.01542 0.02105 0.00445 -0.00378 0.00131
O55 0.02140 0.01670 0.02205 0.00593 0.00340 0.00000
O-h1 0.03567 0.03341 0.01403 0.00000 0.00189 -0.00197
O-h2 0.03282 0.02827 0.01504 -0.00816 0.00378 -0.00262
O-h3 0.03424 0.01799 0.01504 0.00346 0.00000 0.00131
O-h4 0.01997 0.04326 0.01403 0.00667 0.00340 0.00328
O-h11 0.02854 0.02184 0.01403 0.00346 0.00038 0.00131
O-h22 0.02283 0.02184 0.01604 0.00074 0.00189 -0.00393
O-h33 0.02568 0.01799 0.01504 0.00074 -0.00038 0.00131
O-h44 0.02996 0.01799 0.01403 0.00494 0.00189 0.00262

loop_
_atom_site_label
_atom_site_fract_x
_atom_site_fract_y
_atom_site_fract_z
_atom_site_occupancy
_atom_site_U_iso_or_equiv
_atom_site_type_symbol
_atom_site_attached_hydrogens
Si1 0.00000 0.00000 0.04100 0.51300 ? Si 0
Al1_1 0.00000 0.00000 0.04100 0.48600 ? Al 0
Si2 0.00230 0.33390 0.04250 0.51300 ? Si 0
Al2_1 0.00230 0.33390 0.04250 0.48600 ? Al 0
Si11 0.01360 0.00580 0.54100 0.51300 ? Si 0
Al11_1 0.01360 0.00580 0.54100 0.48600 ? Al 0
Si22 0.50730 0.17090 0.54240 0.51300 ? Si 0
Al22_1 0.50730 0.19090 0.50240 0.48600 ? Al 0
Mg1 0.16950 0.16830 0.23770 0.65400 ? Mg 0
Al1_2 0.16950 0.16830 0.23770 0.33900 ? Al 0
Mg2 0.66980 -0.00310 0.23740 0.65400 ? Mg 0
Al2_2 0.66980 -0.00310 0.23740 0.33900 ? Al 0
Mg3 0.67630 0.33350 0.23770 0.65400 ? Mg 0
Al3 0.67630 0.33350 0.23770 0.33900 ? Al 0
Mg11 0.34340 0.34000 0.73800 0.65400 ? Mg 0
Al11_2 0.34340 0.34000 0.73800 0.33900 ? Al 0
Mg22 0.34330 0.01150 0.73670 0.65400 ? Mg 0
Al22_2 0.34330 0.01150 0.73670 0.33900 ? Al 0
Mg33 0.83720 0.17500 0.73810 0.65400 ? Mg 0
Al33 0.83720 0.17500 0.73810 0.33900 ? Al 0
O1 -0.00470 -0.00190 0.15850 1.00000 ? O 0
O2 0.00660 0.33510 0.16590 1.00000 ? O 0
O3 0.97680 0.16030 0.00250 1.00000 ? O 0
O4 0.72280 -0.04220 0.00050 1.00000 ? O 0
O5 0.70270 0.38270 0.00230 1.00000 ? O 0
O11 0.02740 0.00920 0.65820 1.00000 ? O 0
O22 0.49790 0.16570 0.66590 1.00000 ? O 0
O33 0.28620 0.04780 0.49830 1.00000 ? O 0
O44 0.43300 0.34470 0.50360 1.00000 ? O 0
O55 0.80710 0.12290 0.50310 1.00000 ? O 0
O-h1 0.50710 0.16070 0.16560 1.00000 ? O 0
O-h2 0.34470 0.00040 0.30620 1.00000 ? O 0
O-h3 0.33880 0.33730 0.30710 1.00000 ? O 0
O-h4 0.83450 0.15940 0.30670 1.00000 ? O 0
O-h11 -0.00090 0.35230 0.66590 1.00000 ? O 0
O-h22 0.68590 0.35620 0.80570 1.00000 ? O 0
O-h33 0.65730 0.00780 0.80740 1.00000 ? O 0
O-h44 0.18150 0.16510 0.80700 1.00000 ? O 0
H1 0.50700 0.15600 0.10400 1.00000 0.02533 H 0
H2 0.30400 0.03700 0.36500 1.00000 0.02533 H 0
H3 0.36200 0.34600 0.36500 1.00000 0.02533 H 0
H4 0.81800 0.13300 0.36800 1.00000 0.02533 H 0
H11 0.98200 0.38700 0.62400 1.00000 0.02533 H 0
H22 0.68900 0.38200 0.86900 1.00000 0.02533 H 0
H33 0.67700 0.96200 0.86300 1.00000 0.02533 H 0
H44 0.14500 0.15100 0.87100 1.00000 0.02533 H 0

loop_
_cod_changelog_entry_id
_cod_changelog_entry_author
_cod_changelog_entry_date
_cod_changelog_entry_text
1
;cod-tools version 3.8.0
Id: cif_guess_AMCSD_atom_types 9581 2023-05-17 12:35:41Z saulius
;
2023-05-18T08:39:20+03:00
;Derived atom types and hydrogen counts
from atom names that follow the AMCSD naming convention
(Wat == water, O-H == hydroxyl).
;
2
;cod-tools version 3.10.1
Id: cif_fix_AMCSD_aniso_labels 10200 2024-08-01 14:09:44Z saulius
;
2024-08-02T12:19:50+03:00
;Changed the following '_atom_site_aniso_label' values:
'Oh1' -> 'O-h1'
'Oh2' -> 'O-h2'
'Oh3' -> 'O-h3'
'Oh4' -> 'O-h4'
'Oh11' -> 'O-h11'
'Oh22' -> 'O-h22'
'Oh33' -> 'O-h33'
'Oh44' -> 'O-h44'
;
3
;cod-tools version 3.10.1
Id: cif_fix_AMCSD_atom_labels 10224 2024-08-07 11:09:31Z saulius
;
2024-08-07T19:38:05+03:00
;Changed the following '_atom_site_label' values:
the first duplicated label 'Al1'  converted to 'Al1_1'
duplicated label 'Al1' at index 9 converted to 'Al1_2'
the first duplicated label 'Al2'  converted to 'Al2_1'
duplicated label 'Al2' at index 11 converted to 'Al2_2'
the first duplicated label 'Al11'  converted to 'Al11_1'
duplicated label 'Al11' at index 15 converted to 'Al11_2'
the first duplicated label 'Al22'  converted to 'Al22_1'
duplicated label 'Al22' at index 17 converted to 'Al22_2'
;

loop_
_cod_related_entry_id
_cod_related_entry_database
_cod_related_entry_code
1 AMCSD 0000809
